data_7125453
loop_
_publ_author_name
'Huang, Bin'
'Liu, Ziyi'
'Han, Yifeng'
'Zhao, Shuang'
'Wu, Meixia'
'Frank, Corey E.'
'Greenblatt, Martha'
'Croft, Mark'
'Quackenbush, Nicholas F.'
'Liu, Sizhan'
'Tyson, Trevor A.'
'Zhang, Lei'
'Sun, Junliang'
'Shan, Pengfei'
'Dai, Jianhong'
'Yu, Xiaohui'
'Cheng, Jinguang'
'Li, Man-Rong'

_publ_section_title
;
 Nonmetallic metal toward a pressure-induced bad-metal state in
 two-dimensional Cu<sub>3</sub>LiRu<sub>2</sub>O<sub>6</sub>.
;
_journal_issue 2
_journal_name_full 'Chemical communications (Cambridge, England)'
_journal_page_first 265
_journal_page_last 268
_journal_paper_doi 10.1039/c9cc06691h
_journal_volume 56
_journal_year 2019
_chemical_formula_sum 'Cu3 Li O6 Ru2'
_chemical_formula_weight 495.75
_chemical_name_mineral Cu3LiRu2O6
_space_group_IT_number 12
_space_group_name_Hall '-C 2y'
_space_group_name_H-M_alt 'C 1 2/m 1'
_symmetry_cell_setting monoclinic
_symmetry_space_group_name_H-M 'C 1 2/m 1'
_audit_update_record
;
2019-08-12 deposited with the CCDC.	2019-11-25 downloaded from the CCDC.
;
_cell_angle_alpha 90
_cell_angle_beta 106.64042
_cell_angle_gamma 90
_cell_formula_units_Z 2
_cell_length_a 5.208536
_cell_length_b 9.023652
_cell_length_c 6.027403
_cell_measurement_reflns_used 121
_cell_measurement_temperature 298
_cell_measurement_theta_max 50
_cell_measurement_theta_min 6
_cell_volume 271.424
_diffrn_ambient_temperature 298
_diffrn_measured_fraction_theta_full 89.74
_diffrn_measurement_device_type ' Shanghai Synchrotron Radiation Facility'
_diffrn_measurement_method '\f and \w scans'
_diffrn_radiation_type synchrotron
_diffrn_radiation_wavelength 0.69004
_diffrn_reflns_av_R_equivalents 0.0191
_diffrn_reflns_limit_h_max 11
_diffrn_reflns_limit_h_min -3
_diffrn_reflns_limit_k_max 20
_diffrn_reflns_limit_k_min -7
_diffrn_reflns_limit_l_max 13
_diffrn_reflns_limit_l_min 0
_diffrn_reflns_number 1617
_diffrn_reflns_theta_full 50
_diffrn_reflns_theta_max 50
_diffrn_standards_decay_% NONE
_diffrn_standards_interval_count 0
_diffrn_standards_interval_time 0
_diffrn_standards_number 0
_exptl_absorpt_coefficient_mu 15.578
_exptl_crystal_colour black
_exptl_crystal_density_diffrn 6.065
_exptl_crystal_description powder
_refine_diff_density_max 0.369
_refine_diff_density_min -0.329
_refine_ls_goodness_of_fit_ref 1.059
_refine_ls_number_parameters 244
_refine_ls_number_reflns 121
_refine_ls_R_factor_gt 0.1302
_refine_ls_shift/su_max 0.000
_refine_ls_structure_factor_coef Fsqd
_refine_ls_weighting_scheme calc
_refine_ls_wR_factor_ref 0.1338
_reflns_number_gt 1617
_reflns_number_total 1617
_reflns_threshold_expression >2sigma(I)
_cod_data_source_file c9cc06691h2.cif
_cod_data_source_block B1
_cod_depositor_comments
;
The following automatic conversions were performed:

data item '_refine_ls_structure_factor_coef' value 'FSQD' was changed
to 'Fsqd' in accordance with the
/home/data/users/saulius/crontab/automatic-downloads/rss-feeds/RSC/lib/dictionaries/cif_core.dic
dictionary named 'cif_core.dic' version 2.4.2 last updated on
2011-04-26.

Automatic conversion script
Id: cif_fix_values 6909 2019-04-08 15:41:33Z antanas 

 Adding full bibliography for 7125453.cif.
;
_cod_original_cell_volume 271.424161
_cod_original_sg_symbol_H-M C2/m
_cod_original_formula_sum Cu3LiRu2O6
_cod_database_code 7125453

loop_
_symmetry_equiv_pos_as_xyz
'x, y, z '
'-x, y, -z '
'x, -y, z '
'-x, -y, -z '
'x+1/2, y+1/2, z '
'-x+1/2, y+1/2, -z '
'x+1/2, -y+1/2, z '
'-x+1/2, -y+1/2, -z '

loop_
_atom_site_aniso_label
_atom_site_aniso_U_11
_atom_site_aniso_U_22
_atom_site_aniso_U_33
_atom_site_aniso_U_23
_atom_site_aniso_U_13
_atom_site_aniso_U_12
Ru1 0.0053(3) 0.0074(3) 0.0076(3) 0.000 -0.00012(12) 0.00368(14)
Li1 0.0053(3) 0.0074(3) 0.0076(3) 0.000 -0.00012(12) 0.00368(14)
Li2 0.0053(3) 0.0074(3) 0.0076(3) 0.000 -0.00012(12) 0.00368(14)
Ru2 0.0053(3) 0.0074(3) 0.0076(3) 0.000 -0.00012(12) 0.00368(14)

loop_
_atom_site_label
_atom_site_type_symbol
_atom_site_symmetry_multiplicity
_atom_site_fract_x
_atom_site_fract_y
_atom_site_fract_z
_atom_site_occupancy
_atom_site_B_iso_or_equiv
_atom_site_U_iso_or_equiv
Ru1 Ru 4 0 0.3319(5) 0 0.718(3) 0.84244 0
Li1 Li 4 0 0.3319(5) 0 0.282(3) 0.84244 0
Li2 Li 2 0 0 0 0.436(6) 0.79604 0
Ru2 Ru 2 0 0 0 0.564(6) 0.79604 0
O1 O 4 0.427(4) 0 0.163(3) 1 2.22908 0
O2 O 8 0.416(3) 0.3185(15) 0.1675(18) 1 2.22908 0
Cu1 Cu 4 0.5 0.3225(7) 0.5 1 3.60(4) 0
Cu2 Cu 2 0.5 0 0.5 1 3.60(4) 0

loop_
_geom_angle_atom_site_label_1
_geom_angle_atom_site_label_2
_geom_angle_atom_site_label_3
_geom_angle
O1 Ru1 O1 74.4(4)
O2 Ru1 O2 83.4(4)
O1 Ru2 O1 180.0(1)
O2 Ru2 O2 72.9(3)
O2 Cu1 O2 177.9(5)
O1 Cu2 O1 180.0(4)

loop_
_geom_bond_atom_site_label_1
_geom_bond_atom_site_label_2
_geom_bond_distance
Cu1 O2 1.925(1)
Cu2 O1 1.957(1)
